data_7213581
loop_
_publ_author_name
'Smith, Tiffany M.'
'Perkins, Kathryn'
'Symester, Diona'
'Freund, Steve R.'
'Vargas, Jose'
'Spinu, Leonard'
'Zubieta, Jon'

_publ_section_title
;
 Solid state coordination chemistry of oxomolybdenum--organodiphosphonate
 materials: consequences of introducing xylyldiphosphonate components
;
_journal_issue 2
_journal_name_full CrystEngComm
_journal_page_first 191
_journal_paper_doi 10.1039/c3ce41728j
_journal_volume 16
_journal_year 2014
_chemical_formula_moiety 'C32 H32 Cu2 Mo5 N4 O25 P2, 4(H2 O)'
_chemical_formula_sum 'C32 H40 Cu2 Mo5 N4 O29 P2'
_chemical_formula_weight 1613.40
_chemical_name_systematic
;
 ?
;
_space_group_crystal_system monoclinic
_space_group_IT_number 14
_space_group_name_Hall '-P 2ybc'
_space_group_name_H-M_alt 'P 1 21/c 1'
_symmetry_space_group_name_Hall '-P 2ybc'
_symmetry_space_group_name_H-M 'P 1 21/c 1'
_atom_sites_solution_hydrogens mixed
_audit_creation_method SHELXL-2013
_cell_angle_alpha 90
_cell_angle_beta 118.357(6)
_cell_angle_gamma 90
_cell_formula_units_Z 4
_cell_length_a 13.4404(14)
_cell_length_b 21.237(2)
_cell_length_c 18.1894(14)
_cell_measurement_reflns_used 6598
_cell_measurement_temperature 90(2)
_cell_measurement_theta_max 33.0412
_cell_measurement_theta_min 1.6906
_cell_volume 4568.9(8)
_computing_cell_refinement 'SAINT V8.30C (Bruker AXS Inc., 2013)'
_computing_data_collection 'Bruker APEX2 (Bruker, 2011)'
_computing_data_reduction 'SAINT V8.30C (Bruker AXS Inc., 2013)'
_computing_molecular_graphics 'CrystalMaker (Palmer, 2010)'
_computing_publication_material 'Bruker SHELXTL (Bruker, 2011)'
_computing_structure_refinement 'SHELXL-2013 (Sheldrick, 2013)'
_computing_structure_solution 'SHELXL-2013 (Sheldrick, 2013)'
_diffrn_ambient_temperature 90(2)
_diffrn_measured_fraction_theta_full 0.993
_diffrn_measured_fraction_theta_max 0.951
_diffrn_measurement_device_type 'Bruker APEX-II CCD'
_diffrn_measurement_method '\f and \w scans'
_diffrn_radiation_monochromator graphite
_diffrn_radiation_source 'fine-focus sealed tube'
_diffrn_radiation_type MoK\a
_diffrn_radiation_wavelength 0.71073
_diffrn_reflns_av_R_equivalents 0.0355
_diffrn_reflns_av_unetI/netI 0.0326
_diffrn_reflns_Laue_measured_fraction_full 0.993
_diffrn_reflns_Laue_measured_fraction_max 0.951
_diffrn_reflns_limit_h_max 21
_diffrn_reflns_limit_h_min -21
_diffrn_reflns_limit_k_max 32
_diffrn_reflns_limit_k_min -29
_diffrn_reflns_limit_l_max 28
_diffrn_reflns_limit_l_min -28
_diffrn_reflns_number 86173
_diffrn_reflns_point_group_measured_fraction_full 0.993
_diffrn_reflns_point_group_measured_fraction_max 0.951
_diffrn_reflns_theta_full 25.242
_diffrn_reflns_theta_max 34.165
_diffrn_reflns_theta_min 1.722
_exptl_absorpt_coefficient_mu 2.416
_exptl_absorpt_correction_T_max 0.75
_exptl_absorpt_correction_T_min 0.50
_exptl_absorpt_correction_type multi-scan
_exptl_absorpt_process_details 'SADABS V2012/1 (Bruker AXS Inc.)'
_exptl_crystal_colour green
_exptl_crystal_density_diffrn 2.346
_exptl_crystal_density_meas 2.36(2)
_exptl_crystal_density_method flotation
_exptl_crystal_description block
_exptl_crystal_F_000 3160
_exptl_crystal_size_max 0.332
_exptl_crystal_size_mid 0.147
_exptl_crystal_size_min 0.127
_refine_diff_density_max 1.875
_refine_diff_density_min -1.210
_refine_diff_density_rms 0.178
_refine_ls_extinction_method none
_refine_ls_goodness_of_fit_ref 1.108
_refine_ls_hydrogen_treatment mixed
_refine_ls_matrix_type full
_refine_ls_number_parameters 715
_refine_ls_number_reflns 17963
_refine_ls_number_restraints 14
_refine_ls_restrained_S_all 1.108
_refine_ls_R_factor_all 0.0505
_refine_ls_R_factor_gt 0.0350
_refine_ls_shift/su_max 0.001
_refine_ls_shift/su_mean 0.000
_refine_ls_structure_factor_coef Fsqd
_refine_ls_weighting_details
;
 w=1/[\s^2^(Fo^2^)+(0.0198P)^2^+21.3187P]
 where P=(Fo^2^+2Fc^2^)/3
;
_refine_ls_weighting_scheme calc
_refine_ls_wR_factor_gt 0.0743
_refine_ls_wR_factor_ref 0.0822
_reflns_Friedel_coverage 0.000
_reflns_number_gt 14688
_reflns_number_total 17963
_reflns_threshold_expression 'I > 2\s(I)'
_cod_data_source_file c3ce41728j.txt
_cod_data_source_block compound6
_cod_database_code 7213581
_shelx_space_group_comment
;
The symmetry employed for this shelxl refinement is uniquely defined
by the following loop, which should always be used as a source of
symmetry information in preference to the above space-group names.
They are only intended as comments.
;
_shelx_estimated_absorpt_t_min 0.501
_shelx_estimated_absorpt_t_max 0.749
_shelxl_version_number 2013-2

loop_
_space_group_symop_operation_xyz
'x, y, z'
'-x, y+1/2, -z+1/2'
'-x, -y, -z'
'x, -y-1/2, z-1/2'

loop_
_atom_site_label
_atom_site_type_symbol
_atom_site_fract_x
_atom_site_fract_y
_atom_site_fract_z
_atom_site_U_iso_or_equiv
_atom_site_adp_type
_atom_site_occupancy
_atom_site_site_symmetry_order
_atom_site_calc_flag
_atom_site_refinement_flags_posn
_atom_site_refinement_flags_adp
Mo1 Mo 1.25011(2) 0.71780(2) 0.88020(2) 0.00818(4) Uani 1 1 d . .
Mo2 Mo 1.32390(2) 0.63808(2) 0.75412(2) 0.00868(4) Uani 1 1 d . .
Mo3 Mo 1.10166(2) 0.55259(2) 0.61561(2) 0.00798(4) Uani 1 1 d . .
Mo4 Mo 0.87314(2) 0.59728(2) 0.63040(2) 0.00813(4) Uani 1 1 d . .
Mo5 Mo 0.98604(2) 0.67466(2) 0.83768(2) 0.00787(4) Uani 1 1 d . .
Cu1 Cu 0.82358(3) 0.81329(2) 0.82056(2) 0.01037(6) Uani 1 1 d . .
Cu2 Cu 0.73862(3) 0.45654(2) 0.64505(2) 0.01020(6) Uani 1 1 d . .
P1 P 1.05749(6) 0.70785(3) 0.67279(4) 0.00787(11) Uani 1 1 d . .
P2 P 0.85937(6) 1.06728(3) 0.68598(4) 0.00746(11) Uani 1 1 d . .
O1 O 1.13779(16) 0.69560(10) 0.91600(12) 0.0089(3) Uani 1 1 d . .
O2 O 1.23915(18) 0.79772(10) 0.88380(14) 0.0127(4) Uani 1 1 d . .
O3 O 1.36770(17) 0.70083(10) 0.97281(13) 0.0122(4) Uani 1 1 d . .
O4 O 1.30727(17) 0.71478(10) 0.80218(13) 0.0106(4) Uani 1 1 d . .
O5 O 1.08426(16) 0.70744(10) 0.76547(12) 0.0097(3) Uani 1 1 d . .
O6 O 1.45059(17) 0.61062(11) 0.83144(14) 0.0141(4) Uani 1 1 d . .
O7 O 1.35760(18) 0.66741(11) 0.68094(14) 0.0152(4) Uani 1 1 d . .
O8 O 1.25296(16) 0.56045(10) 0.70544(12) 0.0098(3) Uani 1 1 d . .
O9 O 1.13679(16) 0.66277(10) 0.65799(12) 0.0092(3) Uani 1 1 d . .
O10 O 1.12548(17) 0.56748(10) 0.53275(13) 0.0118(4) Uani 1 1 d . .
O11 O 1.08975(17) 0.47286(10) 0.61600(13) 0.0123(4) Uani 1 1 d . .
O12 O 0.94230(16) 0.57670(10) 0.56471(12) 0.0097(3) Uani 1 1 d . .
O13 O 0.84219(17) 0.52125(10) 0.65185(13) 0.0123(4) Uani 1 1 d . .
O14 O 0.74263(17) 0.62150(11) 0.55812(13) 0.0135(4) Uani 1 1 d . .
O15 O 0.93416(16) 0.69050(10) 0.61860(12) 0.0097(3) Uani 1 1 d . .
O16 O 0.88748(16) 0.63637(10) 0.73122(12) 0.0095(3) Uani 1 1 d . .
O17 O 0.93417(18) 0.64604(11) 0.89938(13) 0.0131(4) Uani 1 1 d . .
O18 O 0.92557(17) 0.75035(10) 0.81644(13) 0.0111(4) Uani 1 1 d . .
O19 O 0.9422(2) 0.84512(13) 0.92713(16) 0.0225(5) Uani 1 1 d D .
H19C H 0.919(4) 0.824(2) 0.953(3) 0.027 Uiso 1 1 d D U
H19D H 1.008(2) 0.830(2) 0.947(3) 0.027 Uiso 1 1 d D U
O20 O 0.7712(2) 0.75436(14) 0.90043(19) 0.0259(5) Uani 1 1 d D .
H20C H 0.732(4) 0.737(2) 0.8539(19) 0.031 Uiso 1 1 d D U
H20D H 0.759(4) 0.7156(10) 0.903(3) 0.031 Uiso 1 1 d D U
O21 O 0.92830(16) 1.08313(10) 0.64258(12) 0.0092(3) Uani 1 1 d . .
O22 O 0.93884(16) 1.06640(10) 0.78116(12) 0.0087(3) Uani 1 1 d . .
O23 O 0.76055(16) 1.11392(10) 0.66258(13) 0.0095(3) Uani 1 1 d . .
O24 O 0.74350(19) 0.41630(11) 0.54727(14) 0.0145(4) Uani 1 1 d D .
H24C H 0.783(3) 0.425(2) 0.525(2) 0.017 Uiso 1 1 d D U
H24D H 0.752(4) 0.3780(9) 0.552(3) 0.017 Uiso 1 1 d D U
O25 O 0.5922(2) 0.52392(15) 0.5789(2) 0.0396(8) Uani 1 1 d D .
H25C H 0.602(5) 0.5572(17) 0.605(3) 0.047 Uiso 1 1 d D U
H25D H 0.573(5) 0.517(3) 0.5297(16) 0.047 Uiso 1 1 d D U
O90 O 0.6724(2) 0.86250(17) 0.3564(2) 0.0344(7) Uani 1 1 d D .
H90A H 0.606(2) 0.872(3) 0.348(3) 0.041 Uiso 1 1 d D U
H90B H 0.666(5) 0.871(3) 0.3085(19) 0.041 Uiso 1 1 d D U
O91 O 0.6545(2) 0.87676(15) 0.19520(19) 0.0270(6) Uani 1 1 d D .
H91A H 0.679(4) 0.8439(16) 0.226(3) 0.032 Uiso 1 1 d D U
H91B H 0.608(4) 0.8474(19) 0.167(3) 0.032 Uiso 1 1 d D U
O92 O 0.5231(2) 0.30168(14) 0.40767(17) 0.0228(5) Uani 1 1 d . .
H92A H 0.549(4) 0.276(3) 0.442(3) 0.027 Uiso 1 1 d . U
H92B H 0.561(4) 0.313(2) 0.387(3) 0.027 Uiso 1 1 d . U
O93 O 0.1520(2) 0.69726(12) 0.50521(15) 0.0172(4) Uani 1 1 d D .
H93A H 0.178(3) 0.696(2) 0.5571(12) 0.021 Uiso 1 1 d D U
H93B H 0.160(4) 0.7351(11) 0.496(3) 0.021 Uiso 1 1 d D U
N1 N 0.7126(2) 0.87998(12) 0.81167(16) 0.0119(4) Uani 1 1 d . .
N2 N 0.7327(2) 0.81422(12) 0.69718(16) 0.0122(4) Uani 1 1 d . .
N3 N 0.6314(2) 0.39292(12) 0.64591(15) 0.0110(4) Uani 1 1 d . .
N4 N 0.7799(2) 0.46410(12) 0.76555(15) 0.0112(4) Uani 1 1 d . .
C1 C 0.7042(2) 0.91058(15) 0.87198(19) 0.0149(5) Uani 1 1 d . .
H1 H 0.7524 0.8999 0.9273 0.018 Uiso 1 1 calc R U
C2 C 0.6239(3) 0.95887(15) 0.8544(2) 0.0166(5) Uani 1 1 d . .
H2 H 0.6184 0.9789 0.8978 0.020 Uiso 1 1 calc R U
C3 C 0.5541(3) 0.97617(15) 0.7735(2) 0.0178(6) Uani 1 1 d . .
H3 H 0.5019 1.0084 0.7618 0.021 Uiso 1 1 calc R U
C4 C 0.6413(2) 0.89567(14) 0.73121(18) 0.0113(5) Uani 1 1 d . .
C5 C 0.5617(2) 0.94485(15) 0.7080(2) 0.0145(5) Uani 1 1 d . .
C6 C 0.4951(2) 0.95893(15) 0.6207(2) 0.0169(6) Uani 1 1 d . .
H6 H 0.4432 0.9918 0.6044 0.020 Uiso 1 1 calc R U
C7 C 0.5062(3) 0.92533(16) 0.5611(2) 0.0175(6) Uani 1 1 d . .
H7 H 0.4611 0.9352 0.5050 0.021 Uiso 1 1 calc R U
C8 C 0.5866(2) 0.87490(15) 0.58402(18) 0.0135(5) Uani 1 1 d . .
C9 C 0.6527(2) 0.86044(14) 0.66888(18) 0.0117(5) Uani 1 1 d . .
C10 C 0.7514(2) 0.78235(15) 0.64178(19) 0.0142(5) Uani 1 1 d . .
H10 H 0.8065 0.7511 0.6607 0.017 Uiso 1 1 calc R U
C11 C 0.6903(3) 0.79457(16) 0.55578(19) 0.0164(5) Uani 1 1 d . .
H11 H 0.7060 0.7721 0.5186 0.020 Uiso 1 1 calc R U
C12 C 0.6070(3) 0.84003(16) 0.52659(19) 0.0164(6) Uani 1 1 d . .
H12 H 0.5647 0.8476 0.4696 0.020 Uiso 1 1 calc R U
C13 C 0.5498(2) 0.36202(15) 0.58267(19) 0.0141(5) Uani 1 1 d . .
H13 H 0.5365 0.3706 0.5286 0.017 Uiso 1 1 calc R U
C14 C 0.4832(2) 0.31698(15) 0.5948(2) 0.0171(6) Uani 1 1 d . .
H14 H 0.4249 0.2972 0.5489 0.020 Uiso 1 1 calc R U
C15 C 0.5032(2) 0.30180(15) 0.6738(2) 0.0170(6) Uani 1 1 d . .
H15 H 0.4607 0.2708 0.6820 0.020 Uiso 1 1 calc R U
C16 C 0.5893(2) 0.33385(14) 0.7427(2) 0.0138(5) Uani 1 1 d . .
C17 C 0.6486(2) 0.38027(14) 0.72420(18) 0.0113(5) Uani 1 1 d . .
C18 C 0.7301(2) 0.41882(14) 0.78984(18) 0.0112(5) Uani 1 1 d . .
C19 C 0.6174(3) 0.32380(15) 0.8283(2) 0.0162(5) Uani 1 1 d . .
H19A H 0.5805 0.2922 0.8415 0.019 Uiso 1 1 calc R U
C20 C 0.6967(3) 0.35931(15) 0.8906(2) 0.0161(5) Uani 1 1 d . .
H20A H 0.7143 0.3512 0.9457 0.019 Uiso 1 1 calc R U
C21 C 0.7539(2) 0.40943(15) 0.87249(18) 0.0133(5) Uani 1 1 d . .
C22 C 0.8303(3) 0.45163(15) 0.93252(18) 0.0148(5) Uani 1 1 d . .
H22 H 0.8490 0.4475 0.9885 0.018 Uiso 1 1 calc R U
C23 C 0.8768(3) 0.49905(15) 0.90704(19) 0.0156(5) Uani 1 1 d . .
H23 H 0.9251 0.5282 0.9456 0.019 Uiso 1 1 calc R U
C24 C 0.8514(2) 0.50342(15) 0.82283(18) 0.0135(5) Uani 1 1 d . .
H24 H 0.8857 0.5347 0.8069 0.016 Uiso 1 1 calc R U
C25 C 1.0844(2) 0.78609(13) 0.64805(18) 0.0106(5) Uani 1 1 d . .
H25A H 1.1623 0.7967 0.6864 0.013 Uiso 1 1 calc R U
H25B H 1.0768 0.7853 0.5923 0.013 Uiso 1 1 calc R U
C26 C 1.0096(2) 0.83855(13) 0.65122(17) 0.0096(4) Uani 1 1 d . .
C27 C 0.9309(2) 0.86740(14) 0.57722(18) 0.0118(5) Uani 1 1 d . .
H27 H 0.9239 0.8537 0.5264 0.014 Uiso 1 1 calc R U
C28 C 1.0186(2) 0.86041(14) 0.72660(18) 0.0117(5) Uani 1 1 d . .
H28 H 1.0700 0.8416 0.7765 0.014 Uiso 1 1 calc R U
C29 C 0.8629(2) 0.91633(14) 0.57856(18) 0.0118(5) Uani 1 1 d . .
H29 H 0.8102 0.9345 0.5286 0.014 Uiso 1 1 calc R U
C30 C 0.9518(2) 0.91007(14) 0.72811(18) 0.0121(5) Uani 1 1 d . .
H30 H 0.9599 0.9244 0.7790 0.015 Uiso 1 1 calc R U
C31 C 0.8728(2) 0.93855(13) 0.65403(18) 0.0099(4) Uani 1 1 d . .
C32 C 0.7958(2) 0.99082(13) 0.65348(18) 0.0102(5) Uani 1 1 d . .
H32A H 0.7645 0.9785 0.6896 0.012 Uiso 1 1 calc R U
H32B H 0.7333 0.9945 0.5973 0.012 Uiso 1 1 calc R U

loop_
_atom_site_aniso_label
_atom_site_aniso_U_11
_atom_site_aniso_U_22
_atom_site_aniso_U_33
_atom_site_aniso_U_23
_atom_site_aniso_U_13
_atom_site_aniso_U_12
Mo1 0.00814(9) 0.00641(10) 0.00938(9) -0.00083(7) 0.00366(7) -0.00091(7)
Mo2 0.00807(9) 0.00767(10) 0.01062(10) -0.00084(7) 0.00470(8) -0.00077(7)
Mo3 0.00862(9) 0.00669(10) 0.00866(9) -0.00041(7) 0.00414(7) -0.00021(7)
Mo4 0.00756(9) 0.00778(10) 0.00831(9) -0.00017(7) 0.00317(7) -0.00079(7)
Mo5 0.00803(9) 0.00705(10) 0.00875(9) -0.00036(7) 0.00415(7) 0.00022(7)
Cu1 0.00940(14) 0.00918(16) 0.01110(15) -0.00034(11) 0.00369(12) 0.00169(11)
Cu2 0.01098(14) 0.00901(16) 0.01068(15) -0.00078(11) 0.00519(12) -0.00264(11)
P1 0.0085(3) 0.0059(3) 0.0092(3) 0.0002(2) 0.0042(2) 0.0002(2)
P2 0.0073(3) 0.0058(3) 0.0087(3) -0.0001(2) 0.0033(2) 0.0003(2)
O1 0.0106(8) 0.0070(9) 0.0091(8) -0.0007(6) 0.0045(7) 0.0004(6)
O2 0.0154(9) 0.0076(9) 0.0166(10) -0.0009(7) 0.0089(8) -0.0011(7)
O3 0.0114(8) 0.0123(10) 0.0112(9) 0.0008(7) 0.0040(7) 0.0000(7)
O4 0.0126(8) 0.0070(9) 0.0133(9) -0.0027(7) 0.0070(7) -0.0024(7)
O5 0.0094(8) 0.0097(9) 0.0090(8) -0.0004(7) 0.0037(7) -0.0004(6)
O6 0.0105(8) 0.0135(11) 0.0165(10) -0.0018(8) 0.0050(8) -0.0002(7)
O7 0.0161(9) 0.0143(11) 0.0177(10) -0.0007(8) 0.0102(8) -0.0004(8)
O8 0.0100(8) 0.0082(9) 0.0109(9) -0.0011(7) 0.0047(7) 0.0012(6)
O9 0.0092(8) 0.0069(9) 0.0108(8) -0.0002(6) 0.0042(7) 0.0008(6)
O10 0.0123(8) 0.0126(10) 0.0114(9) -0.0001(7) 0.0064(7) 0.0004(7)
O11 0.0132(9) 0.0077(10) 0.0157(10) -0.0007(7) 0.0066(8) -0.0006(7)
O12 0.0101(8) 0.0100(9) 0.0088(8) -0.0004(7) 0.0043(7) 0.0003(7)
O13 0.0132(9) 0.0103(10) 0.0127(9) -0.0017(7) 0.0056(7) -0.0033(7)
O14 0.0093(8) 0.0160(11) 0.0130(9) 0.0016(7) 0.0035(7) 0.0010(7)
O15 0.0095(8) 0.0067(9) 0.0118(9) 0.0008(7) 0.0041(7) 0.0004(6)
O16 0.0099(8) 0.0094(9) 0.0095(8) -0.0008(7) 0.0048(7) -0.0002(6)
O17 0.0142(9) 0.0142(11) 0.0127(9) 0.0005(7) 0.0078(8) 0.0000(7)
O18 0.0107(8) 0.0097(10) 0.0125(9) 0.0001(7) 0.0051(7) 0.0021(7)
O19 0.0160(10) 0.0211(13) 0.0197(12) -0.0068(9) -0.0003(9) 0.0055(9)
O20 0.0279(13) 0.0224(14) 0.0349(15) 0.0100(11) 0.0211(12) 0.0052(10)
O21 0.0103(8) 0.0072(9) 0.0110(8) -0.0003(6) 0.0059(7) 0.0009(6)
O22 0.0088(8) 0.0088(9) 0.0079(8) 0.0001(6) 0.0035(7) 0.0003(6)
O23 0.0096(8) 0.0072(9) 0.0119(9) 0.0013(7) 0.0050(7) 0.0019(6)
O24 0.0202(10) 0.0089(10) 0.0181(10) -0.0012(8) 0.0122(8) -0.0018(8)
O25 0.0184(12) 0.0205(15) 0.052(2) -0.0118(14) -0.0058(13) 0.0058(10)
O90 0.0229(13) 0.048(2) 0.0364(16) 0.0036(14) 0.0172(12) 0.0085(13)
O91 0.0212(12) 0.0286(15) 0.0326(15) 0.0019(11) 0.0138(11) -0.0026(10)
O92 0.0239(12) 0.0255(14) 0.0264(13) 0.0077(10) 0.0179(11) 0.0076(10)
O93 0.0207(10) 0.0140(11) 0.0154(10) 0.0040(8) 0.0075(9) -0.0028(8)
N1 0.0112(10) 0.0104(11) 0.0138(11) -0.0002(8) 0.0057(8) -0.0001(8)
N2 0.0110(10) 0.0112(12) 0.0139(11) -0.0006(8) 0.0055(8) 0.0002(8)
N3 0.0100(9) 0.0093(11) 0.0128(10) -0.0021(8) 0.0048(8) -0.0011(8)
N4 0.0106(9) 0.0096(11) 0.0131(10) 0.0002(8) 0.0055(8) -0.0011(8)
C1 0.0149(12) 0.0144(14) 0.0169(13) -0.0031(10) 0.0089(10) -0.0008(10)
C2 0.0161(12) 0.0134(14) 0.0226(15) -0.0035(11) 0.0112(11) -0.0015(10)
C3 0.0153(12) 0.0113(14) 0.0300(17) -0.0013(11) 0.0134(12) -0.0004(10)
C4 0.0090(10) 0.0094(12) 0.0146(12) 0.0000(9) 0.0051(9) -0.0007(8)
C5 0.0095(11) 0.0105(13) 0.0231(14) 0.0036(10) 0.0075(10) 0.0017(9)
C6 0.0119(11) 0.0130(14) 0.0234(15) 0.0046(11) 0.0065(11) 0.0013(10)
C7 0.0123(12) 0.0167(15) 0.0188(14) 0.0054(11) 0.0035(11) -0.0018(10)
C8 0.0115(11) 0.0131(14) 0.0135(12) 0.0022(10) 0.0039(10) -0.0031(9)
C9 0.0097(10) 0.0099(13) 0.0141(12) 0.0010(9) 0.0045(9) -0.0012(9)
C10 0.0136(12) 0.0135(14) 0.0158(13) -0.0023(10) 0.0071(10) -0.0017(10)
C11 0.0161(12) 0.0184(15) 0.0133(13) -0.0037(10) 0.0057(10) -0.0058(10)
C12 0.0137(12) 0.0199(16) 0.0122(12) 0.0003(10) 0.0034(10) -0.0058(10)
C13 0.0115(11) 0.0105(13) 0.0177(13) -0.0044(10) 0.0048(10) -0.0015(9)
C14 0.0108(11) 0.0110(14) 0.0257(15) -0.0030(11) 0.0056(11) -0.0029(9)
C15 0.0109(11) 0.0091(13) 0.0310(16) -0.0005(11) 0.0100(11) -0.0018(9)
C16 0.0129(11) 0.0070(12) 0.0247(15) 0.0018(10) 0.0114(11) 0.0005(9)
C17 0.0120(11) 0.0075(12) 0.0160(12) 0.0000(9) 0.0079(10) -0.0004(9)
C18 0.0116(11) 0.0090(12) 0.0140(12) 0.0001(9) 0.0069(9) 0.0003(9)
C19 0.0165(12) 0.0118(14) 0.0251(15) 0.0066(11) 0.0138(12) 0.0035(10)
C20 0.0188(13) 0.0147(14) 0.0183(13) 0.0062(11) 0.0118(11) 0.0056(10)
C21 0.0145(12) 0.0122(13) 0.0136(12) 0.0036(9) 0.0070(10) 0.0034(9)
C22 0.0169(12) 0.0153(14) 0.0115(12) 0.0013(10) 0.0061(10) 0.0038(10)
C23 0.0169(12) 0.0148(14) 0.0109(12) -0.0020(10) 0.0032(10) -0.0004(10)
C24 0.0131(11) 0.0118(13) 0.0140(12) -0.0018(9) 0.0052(10) -0.0005(9)
C25 0.0129(11) 0.0059(12) 0.0159(12) 0.0018(9) 0.0093(10) 0.0001(8)
C26 0.0100(10) 0.0064(12) 0.0131(11) 0.0011(9) 0.0061(9) 0.0008(8)
C27 0.0156(12) 0.0092(13) 0.0113(11) 0.0011(9) 0.0068(10) 0.0012(9)
C28 0.0123(11) 0.0087(12) 0.0129(12) 0.0005(9) 0.0048(9) 0.0011(9)
C29 0.0127(11) 0.0099(13) 0.0115(12) 0.0002(9) 0.0047(9) 0.0022(9)
C30 0.0153(12) 0.0077(12) 0.0126(12) -0.0013(9) 0.0060(10) 0.0007(9)
C31 0.0109(10) 0.0050(11) 0.0143(12) 0.0001(9) 0.0063(9) 0.0000(8)
C32 0.0092(10) 0.0058(12) 0.0157(12) -0.0015(9) 0.0059(9) -0.0010(8)

loop_
_atom_type_symbol
_atom_type_description
_atom_type_scat_dispersion_real
_atom_type_scat_dispersion_imag
_atom_type_scat_source
C C 0.0033 0.0016 'International Tables Vol C Tables 4.2.6.8 and 6.1.1.4'
H H 0.0000 0.0000 'International Tables Vol C Tables 4.2.6.8 and 6.1.1.4'
Cu Cu 0.3201 1.2651 'International Tables Vol C Tables 4.2.6.8 and 6.1.1.4'
Mo Mo -1.6832 0.6857 'International Tables Vol C Tables 4.2.6.8 and 6.1.1.4'
N N 0.0061 0.0033 'International Tables Vol C Tables 4.2.6.8 and 6.1.1.4'
O O 0.0106 0.0060 'International Tables Vol C Tables 4.2.6.8 and 6.1.1.4'
P P 0.1023 0.0942 'International Tables Vol C Tables 4.2.6.8 and 6.1.1.4'

loop_
_geom_angle_atom_site_label_1
_geom_angle_atom_site_label_2
_geom_angle_atom_site_label_3
_geom_angle
_geom_angle_site_symmetry_1
_geom_angle_site_symmetry_3
O2 Mo1 O3 103.14(11) . .
O2 Mo1 O4 97.73(10) . .
O3 Mo1 O4 102.40(9) . .
O2 Mo1 O1 97.58(9) . .
O3 Mo1 O1 96.82(9) . .
O4 Mo1 O1 151.93(8) . .
O2 Mo1 O5 93.90(9) . .
O3 Mo1 O5 161.14(9) . .
O4 Mo1 O5 82.94(8) . .
O1 Mo1 O5 72.66(8) . .
O2 Mo1 O23 164.78(9) . 2_746
O3 Mo1 O23 90.63(9) . 2_746
O4 Mo1 O23 72.62(8) . 2_746
O1 Mo1 O23 87.03(8) . 2_746
O5 Mo1 O23 73.55(7) . 2_746
O7 Mo2 O6 103.57(11) . .
O7 Mo2 O8 102.27(10) . .
O6 Mo2 O8 99.80(10) . .
O7 Mo2 O4 100.19(10) . .
O6 Mo2 O4 101.59(10) . .
O8 Mo2 O4 144.19(8) . .
O7 Mo2 O9 85.69(9) . .
O6 Mo2 O9 169.89(9) . .
O8 Mo2 O9 73.91(8) . .
O4 Mo2 O9 80.40(8) . .
O7 Mo2 O23 166.04(9) . 2_746
O6 Mo2 O23 89.58(9) . 2_746
O8 Mo2 O23 79.70(8) . 2_746
O4 Mo2 O23 72.11(8) . 2_746
O9 Mo2 O23 81.57(7) . 2_746
O11 Mo3 O10 104.17(10) . .
O11 Mo3 O8 98.45(9) . .
O10 Mo3 O8 99.66(9) . .
O11 Mo3 O12 100.29(9) . .
O10 Mo3 O12 98.95(9) . .
O8 Mo3 O12 149.38(8) . .
O11 Mo3 O22 93.85(9) . 2_746
O10 Mo3 O22 161.48(9) . 2_746
O8 Mo3 O22 81.60(8) . 2_746
O12 Mo3 O22 73.20(8) . 2_746
O11 Mo3 O9 163.39(9) . .
O10 Mo3 O9 90.68(9) . .
O8 Mo3 O9 71.29(8) . .
O12 Mo3 O9 84.41(8) . .
O22 Mo3 O9 72.11(7) 2_746 .
O14 Mo4 O13 100.60(10) . .
O14 Mo4 O12 102.66(10) . .
O13 Mo4 O12 99.67(10) . .
O14 Mo4 O16 101.83(10) . .
O13 Mo4 O16 96.38(9) . .
O12 Mo4 O16 147.56(8) . .
O14 Mo4 O15 87.00(9) . .
O13 Mo4 O15 172.23(9) . .
O12 Mo4 O15 80.04(8) . .
O16 Mo4 O15 80.33(8) . .
O14 Mo4 O22 173.22(9) . 2_746
O13 Mo4 O22 83.26(8) . 2_746
O12 Mo4 O22 71.06(8) . 2_746
O16 Mo4 O22 83.14(8) . 2_746
O15 Mo4 O22 89.34(7) . 2_746
O17 Mo5 O18 100.44(10) . .
O17 Mo5 O1 102.72(9) . .
O18 Mo5 O1 99.78(9) . .
O17 Mo5 O16 102.21(10) . .
O18 Mo5 O16 98.00(9) . .
O1 Mo5 O16 146.02(8) . .
O17 Mo5 O21 85.57(9) . 2_746
O18 Mo5 O21 173.95(8) . 2_746
O1 Mo5 O21 78.04(8) . 2_746
O16 Mo5 O21 81.26(8) . 2_746
O17 Mo5 O5 171.45(9) . .
O18 Mo5 O5 86.03(8) . .
O1 Mo5 O5 70.42(8) . .
O16 Mo5 O5 82.25(8) . .
O21 Mo5 O5 87.93(7) 2_746 .
O18 Cu1 O19 91.05(10) . .
O18 Cu1 N2 91.71(10) . .
O19 Cu1 N2 153.33(12) . .
O18 Cu1 N1 173.81(10) . .
O19 Cu1 N1 93.47(10) . .
N2 Cu1 N1 82.36(10) . .
O18 Cu1 O20 94.85(10) . .
O19 Cu1 O20 84.87(12) . .
N2 Cu1 O20 121.28(11) . .
N1 Cu1 O20 89.77(10) . .
O13 Cu2 N3 175.35(10) . .
O13 Cu2 N4 93.26(10) . .
N3 Cu2 N4 82.52(10) . .
O13 Cu2 O24 91.96(9) . .
N3 Cu2 O24 92.69(10) . .
N4 Cu2 O24 154.25(10) . .
O13 Cu2 O25 90.13(11) . .
N3 Cu2 O25 89.05(12) . .
N4 Cu2 O25 104.54(12) . .
O24 Cu2 O25 100.65(12) . .
O15 P1 O5 108.86(11) . .
O15 P1 O9 111.51(12) . .
O5 P1 O9 111.27(11) . .
O15 P1 C25 110.38(12) . .
O5 P1 C25 107.86(13) . .
O9 P1 C25 106.89(12) . .
O21 P2 O22 108.60(11) . .
O21 P2 O23 111.89(11) . .
O22 P2 O23 111.28(11) . .
O21 P2 C32 110.01(12) . .
O22 P2 C32 108.99(13) . .
O23 P2 C32 106.02(12) . .
Mo5 O1 Mo1 121.78(10) . .
Mo1 O4 Mo2 122.99(11) . .
P1 O5 Mo1 129.19(11) . .
P1 O5 Mo5 134.74(11) . .
Mo1 O5 Mo5 94.76(7) . .
Mo2 O8 Mo3 124.55(11) . .
P1 O9 Mo2 126.34(11) . .
P1 O9 Mo3 127.04(11) . .
Mo2 O9 Mo3 89.96(7) . .
Mo4 O12 Mo3 121.38(10) . .
Mo4 O13 Cu2 152.30(13) . .
P1 O15 Mo4 119.98(11) . .
Mo5 O16 Mo4 147.36(11) . .
Mo5 O18 Cu1 151.84(13) . .
Cu1 O19 H19C 91(4) . .
Cu1 O19 H19D 119(3) . .
H19C O19 H19D 99(5) . .
Cu1 O20 H20C 81(4) . .
Cu1 O20 H20D 134(4) . .
H20C O20 H20D 64(4) . .
P2 O21 Mo5 120.93(11) . 2_756
P2 O22 Mo3 129.53(11) . 2_756
P2 O22 Mo4 135.20(11) . 2_756
Mo3 O22 Mo4 94.25(7) 2_756 2_756
P2 O23 Mo1 127.56(11) . 2_756
P2 O23 Mo2 125.42(11) . 2_756
Mo1 O23 Mo2 92.12(7) 2_756 2_756
Cu2 O24 H24C 129(3) . .
Cu2 O24 H24D 113(3) . .
H24C O24 H24D 101(4) . .
Cu2 O25 H25C 112(4) . .
Cu2 O25 H25D 102(4) . .
H25C O25 H25D 132(6) . .
H90A O90 H90B 100(5) . .
H91A O91 H91B 75(4) . .
H92A O92 H92B 116(5) . .
H93A O93 H93B 104(4) . .
C1 N1 C4 118.6(3) . .
C1 N1 Cu1 129.2(2) . .
C4 N1 Cu1 112.18(19) . .
C10 N2 C9 118.5(3) . .
C10 N2 Cu1 128.0(2) . .
C9 N2 Cu1 112.7(2) . .
C13 N3 C17 118.1(3) . .
C13 N3 Cu2 129.5(2) . .
C17 N3 Cu2 112.41(19) . .
C24 N4 C18 118.4(3) . .
C24 N4 Cu2 129.3(2) . .
C18 N4 Cu2 112.15(19) . .
N1 C1 C2 121.7(3) . .
N1 C1 H1 119.2 . .
C2 C1 H1 119.2 . .
C3 C2 C1 120.0(3) . .
C3 C2 H2 120.0 . .
C1 C2 H2 120.0 . .
C2 C3 C5 119.6(3) . .
C2 C3 H3 120.2 . .
C5 C3 H3 120.2 . .
N1 C4 C5 123.5(3) . .
N1 C4 C9 116.2(3) . .
C5 C4 C9 120.3(3) . .
C4 C5 C3 116.5(3) . .
C4 C5 C6 118.1(3) . .
C3 C5 C6 125.4(3) . .
C7 C6 C5 121.6(3) . .
C7 C6 H6 119.2 . .
C5 C6 H6 119.2 . .
C6 C7 C8 120.7(3) . .
C6 C7 H7 119.6 . .
C8 C7 H7 119.6 . .
C9 C8 C12 117.2(3) . .
C9 C8 C7 118.6(3) . .
C12 C8 C7 124.2(3) . .
N2 C9 C8 123.2(3) . .
N2 C9 C4 116.2(3) . .
C8 C9 C4 120.6(3) . .
N2 C10 C11 121.9(3) . .
N2 C10 H10 119.0 . .
C11 C10 H10 119.0 . .
C12 C11 C10 119.8(3) . .
C12 C11 H11 120.1 . .
C10 C11 H11 120.1 . .
C11 C12 C8 119.4(3) . .
C11 C12 H12 120.3 . .
C8 C12 H12 120.3 . .
N3 C13 C14 122.0(3) . .
N3 C13 H13 119.0 . .
C14 C13 H13 119.0 . .
C15 C14 C13 120.3(3) . .
C15 C14 H14 119.8 . .
C13 C14 H14 119.8 . .
C14 C15 C16 119.2(3) . .
C14 C15 H15 120.4 . .
C16 C15 H15 120.4 . .
C17 C16 C15 116.4(3) . .
C17 C16 C19 118.5(3) . .
C15 C16 C19 125.1(3) . .
N3 C17 C16 123.8(3) . .
N3 C17 C18 116.3(2) . .
C16 C17 C18 119.8(3) . .
N4 C18 C21 123.7(3) . .
N4 C18 C17 115.6(3) . .
C21 C18 C17 120.7(3) . .
C20 C19 C16 121.5(3) . .
C20 C19 H19A 119.3 . .
C16 C19 H19A 119.3 . .
C19 C20 C21 120.8(3) . .
C19 C20 H20A 119.6 . .
C21 C20 H20A 119.6 . .
C18 C21 C22 117.0(3) . .
C18 C21 C20 118.6(3) . .
C22 C21 C20 124.4(3) . .
C23 C22 C21 119.0(3) . .
C23 C22 H22 120.5 . .
C21 C22 H22 120.5 . .
C22 C23 C24 120.1(3) . .
C22 C23 H23 120.0 . .
C24 C23 H23 120.0 . .
N4 C24 C23 121.7(3) . .
N4 C24 H24 119.2 . .
C23 C24 H24 119.2 . .
C26 C25 P1 116.88(19) . .
C26 C25 H25A 108.1 . .
P1 C25 H25A 108.1 . .
C26 C25 H25B 108.1 . .
P1 C25 H25B 108.1 . .
H25A C25 H25B 107.3 . .
C28 C26 C27 118.2(3) . .
C28 C26 C25 122.0(2) . .
C27 C26 C25 119.8(2) . .
C29 C27 C26 120.9(3) . .
C29 C27 H27 119.6 . .
C26 C27 H27 119.6 . .
C30 C28 C26 121.0(3) . .
C30 C28 H28 119.5 . .
C26 C28 H28 119.5 . .
C27 C29 C31 120.8(3) . .
C27 C29 H29 119.6 . .
C31 C29 H29 119.6 . .
C28 C30 C31 120.7(3) . .
C28 C30 H30 119.7 . .
C31 C30 H30 119.7 . .
C30 C31 C29 118.4(3) . .
C30 C31 C32 121.9(3) . .
C29 C31 C32 119.7(2) . .
C31 C32 P2 116.29(19) . .
C31 C32 H32A 108.2 . .
P2 C32 H32A 108.2 . .
C31 C32 H32B 108.2 . .
P2 C32 H32B 108.2 . .
H32A C32 H32B 107.4 . .

loop_
_geom_bond_atom_site_label_1
_geom_bond_atom_site_label_2
_geom_bond_distance
_geom_bond_site_symmetry_2
Mo1 O2 1.708(2) .
Mo1 O3 1.714(2) .
Mo1 O4 1.909(2) .
Mo1 O1 1.964(2) .
Mo1 O5 2.226(2) .
Mo1 O23 2.321(2) 2_746
Mo2 O7 1.714(2) .
Mo2 O6 1.715(2) .
Mo2 O8 1.900(2) .
Mo2 O4 1.911(2) .
Mo2 O9 2.341(2) .
Mo2 O23 2.341(2) 2_746
Mo3 O11 1.701(2) .
Mo3 O10 1.713(2) .
Mo3 O8 1.917(2) .
Mo3 O12 1.955(2) .
Mo3 O22 2.2088(19) 2_746
Mo3 O9 2.439(2) .
Mo4 O14 1.697(2) .
Mo4 O13 1.757(2) .
Mo4 O12 1.881(2) .
Mo4 O16 1.937(2) .
Mo4 O15 2.192(2) .
Mo4 O22 2.3542(19) 2_746
Mo5 O17 1.691(2) .
Mo5 O18 1.759(2) .
Mo5 O1 1.904(2) .
Mo5 O16 1.931(2) .
Mo5 O21 2.200(2) 2_746
Mo5 O5 2.366(2) .
Cu1 O18 1.941(2) .
Cu1 O19 1.954(2) .
Cu1 N2 1.981(3) .
Cu1 N1 2.007(3) .
Cu1 O20 2.268(3) .
Cu2 O13 1.918(2) .
Cu2 N3 1.981(2) .
Cu2 N4 1.996(2) .
Cu2 O24 2.002(2) .
Cu2 O25 2.262(3) .
P1 O15 1.518(2) .
P1 O5 1.548(2) .
P1 O9 1.548(2) .
P1 C25 1.802(3) .
P2 O21 1.513(2) .
P2 O22 1.543(2) .
P2 O23 1.546(2) .
P2 C32 1.799(3) .
O19 H19C 0.807(19) .
O19 H19D 0.837(19) .
O20 H20C 0.844(19) .
O20 H20D 0.844(19) .
O21 Mo5 2.200(2) 2_756
O22 Mo3 2.2088(19) 2_756
O22 Mo4 2.3542(19) 2_756
O23 Mo1 2.321(2) 2_756
O23 Mo2 2.341(2) 2_756
O24 H24C 0.829(19) .
O24 H24D 0.820(19) .
O25 H25C 0.829(19) .
O25 H25D 0.818(19) .
O90 H90A 0.852(19) .
O90 H90B 0.854(19) .
O91 H91A 0.855(19) .
O91 H91B 0.861(19) .
O92 H92A 0.77(5) .
O92 H92B 0.80(5) .
O93 H93A 0.837(19) .
O93 H93B 0.837(19) .
N1 C1 1.326(4) .
N1 C4 1.356(4) .
N2 C10 1.333(4) .
N2 C9 1.363(4) .
N3 C13 1.326(4) .
N3 C17 1.357(4) .
N4 C24 1.325(4) .
N4 C18 1.360(4) .
C1 C2 1.411(4) .
C1 H1 0.9300 .
C2 C3 1.366(5) .
C2 H2 0.9300 .
C3 C5 1.410(5) .
C3 H3 0.9300 .
C4 C5 1.409(4) .
C4 C9 1.426(4) .
C5 C6 1.436(4) .
C6 C7 1.364(5) .
C6 H6 0.9300 .
C7 C8 1.436(4) .
C7 H7 0.9300 .
C8 C9 1.401(4) .
C8 C12 1.410(5) .
C10 C11 1.403(4) .
C10 H10 0.9300 .
C11 C12 1.380(5) .
C11 H11 0.9300 .
C12 H12 0.9300 .
C13 C14 1.397(4) .
C13 H13 0.9300 .
C14 C15 1.370(5) .
C14 H14 0.9300 .
C15 C16 1.412(4) .
C15 H15 0.9300 .
C16 C17 1.406(4) .
C16 C19 1.433(4) .
C17 C18 1.433(4) .
C18 C21 1.395(4) .
C19 C20 1.357(5) .
C19 H19A 0.9300 .
C20 C21 1.440(4) .
C20 H20A 0.9300 .
C21 C22 1.409(4) .
C22 C23 1.377(5) .
C22 H22 0.9300 .
C23 C24 1.405(4) .
C23 H23 0.9300 .
C24 H24 0.9300 .
C25 C26 1.519(4) .
C25 H25A 0.9700 .
C25 H25B 0.9700 .
C26 C28 1.397(4) .
C26 C27 1.398(4) .
C27 C29 1.392(4) .
C27 H27 0.9300 .
C28 C30 1.394(4) .
C28 H28 0.9300 .
C29 C31 1.397(4) .
C29 H29 0.9300 .
C30 C31 1.396(4) .
C30 H30 0.9300 .
C31 C32 1.515(4) .
C32 H32A 0.9700 .
C32 H32B 0.9700 .

loop_
_geom_torsion_atom_site_label_1
_geom_torsion_atom_site_label_2
_geom_torsion_atom_site_label_3
_geom_torsion_atom_site_label_4
_geom_torsion
_geom_torsion_site_symmetry_1
_geom_torsion_site_symmetry_4
O15 P1 O5 Mo1 172.62(14) . .
O9 P1 O5 Mo1 49.34(18) . .
C25 P1 O5 Mo1 -67.60(17) . .
O15 P1 O5 Mo5 9.1(2) . .
O9 P1 O5 Mo5 -114.15(16) . .
C25 P1 O5 Mo5 128.91(16) . .
O7 Mo2 O8 Mo3 -76.63(14) . .
O6 Mo2 O8 Mo3 177.04(13) . .
O4 Mo2 O8 Mo3 51.0(2) . .
O9 Mo2 O8 Mo3 5.16(11) . .
O23 Mo2 O8 Mo3 89.27(12) 2_746 .
O15 P1 O9 Mo2 -153.05(12) . .
O5 P1 O9 Mo2 -31.30(17) . .
C25 P1 O9 Mo2 86.23(16) . .
O15 P1 O9 Mo3 -29.42(17) . .
O5 P1 O9 Mo3 92.33(15) . .
C25 P1 O9 Mo3 -150.14(14) . .
O14 Mo4 O12 Mo3 174.35(12) . .
O13 Mo4 O12 Mo3 -82.38(13) . .
O16 Mo4 O12 Mo3 36.2(2) . .
O15 Mo4 O12 Mo3 89.75(12) . .
O22 Mo4 O12 Mo3 -3.00(10) 2_746 .
O14 Mo4 O13 Cu2 -11.8(3) . .
O12 Mo4 O13 Cu2 -116.7(3) . .
O16 Mo4 O13 Cu2 91.6(3) . .
O22 Mo4 O13 Cu2 173.8(3) 2_746 .
O5 P1 O15 Mo4 -63.24(15) . .
O9 P1 O15 Mo4 59.89(15) . .
C25 P1 O15 Mo4 178.55(12) . .
O17 Mo5 O18 Cu1 -8.5(3) . .
O1 Mo5 O18 Cu1 -113.5(3) . .
O16 Mo5 O18 Cu1 95.6(3) . .
O5 Mo5 O18 Cu1 177.1(3) . .
O22 P2 O21 Mo5 -63.25(15) . 2_756
O23 P2 O21 Mo5 59.98(16) . 2_756
C32 P2 O21 Mo5 177.55(12) . 2_756
O21 P2 O22 Mo3 176.00(13) . 2_756
O23 P2 O22 Mo3 52.41(18) . 2_756
C32 P2 O22 Mo3 -64.16(18) . 2_756
O21 P2 O22 Mo4 10.7(2) . 2_756
O23 P2 O22 Mo4 -112.87(16) . 2_756
C32 P2 O22 Mo4 130.56(16) . 2_756
O21 P2 O23 Mo1 -26.57(18) . 2_756
O22 P2 O23 Mo1 95.12(15) . 2_756
C32 P2 O23 Mo1 -146.51(14) . 2_756
O21 P2 O23 Mo2 -153.73(12) . 2_756
O22 P2 O23 Mo2 -32.04(17) . 2_756
C32 P2 O23 Mo2 86.33(16) . 2_756
C4 N1 C1 C2 -0.4(4) . .
Cu1 N1 C1 C2 176.6(2) . .
N1 C1 C2 C3 -1.6(5) . .
C1 C2 C3 C5 1.0(5) . .
C1 N1 C4 C5 2.9(4) . .
Cu1 N1 C4 C5 -174.6(2) . .
C1 N1 C4 C9 -178.9(3) . .
Cu1 N1 C4 C9 3.6(3) . .
N1 C4 C5 C3 -3.4(4) . .
C9 C4 C5 C3 178.5(3) . .
N1 C4 C5 C6 176.8(3) . .
C9 C4 C5 C6 -1.3(4) . .
C2 C3 C5 C4 1.3(4) . .
C2 C3 C5 C6 -178.9(3) . .
C4 C5 C6 C7 1.2(4) . .
C3 C5 C6 C7 -178.6(3) . .
C5 C6 C7 C8 -0.9(5) . .
C6 C7 C8 C9 0.7(4) . .
C6 C7 C8 C12 -176.8(3) . .
C10 N2 C9 C8 2.0(4) . .
Cu1 N2 C9 C8 172.8(2) . .
C10 N2 C9 C4 -176.2(3) . .
Cu1 N2 C9 C4 -5.3(3) . .
C12 C8 C9 N2 -1.2(4) . .
C7 C8 C9 N2 -178.9(3) . .
C12 C8 C9 C4 176.8(3) . .
C7 C8 C9 C4 -0.8(4) . .
N1 C4 C9 N2 1.1(4) . .
C5 C4 C9 N2 179.4(3) . .
N1 C4 C9 C8 -177.1(3) . .
C5 C4 C9 C8 1.2(4) . .
C9 N2 C10 C11 -0.8(4) . .
Cu1 N2 C10 C11 -170.0(2) . .
N2 C10 C11 C12 -1.1(5) . .
C10 C11 C12 C8 1.8(5) . .
C9 C8 C12 C11 -0.7(4) . .
C7 C8 C12 C11 176.8(3) . .
C17 N3 C13 C14 -0.7(4) . .
Cu2 N3 C13 C14 178.2(2) . .
N3 C13 C14 C15 -2.2(5) . .
C13 C14 C15 C16 2.3(5) . .
C14 C15 C16 C17 0.4(4) . .
C14 C15 C16 C19 178.4(3) . .
C13 N3 C17 C16 3.7(4) . .
Cu2 N3 C17 C16 -175.5(2) . .
C13 N3 C17 C18 -174.2(3) . .
Cu2 N3 C17 C18 6.6(3) . .
C15 C16 C17 N3 -3.5(4) . .
C19 C16 C17 N3 178.3(3) . .
C15 C16 C17 C18 174.4(3) . .
C19 C16 C17 C18 -3.8(4) . .
C24 N4 C18 C21 -3.1(4) . .
Cu2 N4 C18 C21 173.1(2) . .
C24 N4 C18 C17 176.4(3) . .
Cu2 N4 C18 C17 -7.4(3) . .
N3 C17 C18 N4 0.6(4) . .
C16 C17 C18 N4 -177.4(3) . .
N3 C17 C18 C21 -179.9(3) . .
C16 C17 C18 C21 2.1(4) . .
C17 C16 C19 C20 2.2(4) . .
C15 C16 C19 C20 -175.8(3) . .
C16 C19 C20 C21 1.3(5) . .
N4 C18 C21 C22 3.0(4) . .
C17 C18 C21 C22 -176.5(3) . .
N4 C18 C21 C20 -179.2(3) . .
C17 C18 C21 C20 1.3(4) . .
C19 C20 C21 C18 -3.0(4) . .
C19 C20 C21 C22 174.7(3) . .
C18 C21 C22 C23 -0.1(4) . .
C20 C21 C22 C23 -177.8(3) . .
C21 C22 C23 C24 -2.5(4) . .
C18 N4 C24 C23 0.3(4) . .
Cu2 N4 C24 C23 -175.1(2) . .
C22 C23 C24 N4 2.5(5) . .
O15 P1 C25 C26 53.9(2) . .
O5 P1 C25 C26 -64.9(2) . .
O9 P1 C25 C26 175.3(2) . .
P1 C25 C26 C28 71.2(3) . .
P1 C25 C26 C27 -110.4(3) . .
C28 C26 C27 C29 -0.4(4) . .
C25 C26 C27 C29 -178.8(3) . .
C27 C26 C28 C30 -0.7(4) . .
C25 C26 C28 C30 177.8(3) . .
C26 C27 C29 C31 1.0(4) . .
C26 C28 C30 C31 1.0(4) . .
C28 C30 C31 C29 -0.4(4) . .
C28 C30 C31 C32 177.5(3) . .
C27 C29 C31 C30 -0.6(4) . .
C27 C29 C31 C32 -178.6(3) . .
C30 C31 C32 P2 76.0(3) . .
C29 C31 C32 P2 -106.2(3) . .
O21 P2 C32 C31 47.3(2) . .
O22 P2 C32 C31 -71.6(2) . .
O23 P2 C32 C31 168.5(2) . .
